data_1561104
loop_
_publ_author_name
'Baig, Noorullah'
'Shetty, Suchetha'
'Al-Mousawi, Saleh'
'Alameddine, Bassam'

_publ_section_title
;
 Conjugated microporous polymers using a copper-catalyzed [4 + 2]
 cyclobenzannulation reaction: promising materials for iodine and dye
 adsorption
;
_journal_issue 15
_journal_name_full 'Polymer Chemistry'
_journal_page_first 2282
_journal_page_last 2292
_journal_paper_doi 10.1039/D1PY00193K
_journal_volume 12
_journal_year 2021
_chemical_formula_sum 'C40 H26'
_chemical_formula_weight 506.61
_chemical_name_common Guest_MNB_235_071020
_space_group_crystal_system monoclinic
_space_group_IT_number 14
_space_group_name_Hall '-P 2yn'
_space_group_name_H-M_alt 'P 1 21/n 1'
_atom_sites_solution_hydrogens mixed
_audit_block_doi 10.5517/ccdc.csd.cc274j64
_audit_update_record
;
2021-01-31 deposited with the CCDC.	2021-03-17 downloaded from the CCDC.
;
_cell_angle_alpha 90
_cell_angle_beta 90.5860(10)
_cell_angle_gamma 90
_cell_formula_units_Z 4
_cell_length_a 8.1285(2)
_cell_length_b 22.6403(6)
_cell_length_c 14.3177(3)
_cell_measurement_reflns_used 8176
_cell_measurement_temperature 273.(2)
_cell_measurement_theta_max 66.4856
_cell_measurement_theta_min 3.6528
_cell_volume 2634.77(11)
_computing_cell_refinement 'SAINT V8.40A (Bruker Nano, Inc., 2019)'
_computing_data_collection 'Bruker Instrument Service v2019.9.0.0'
_computing_data_reduction 'SAINT V8.40A (Bruker Nano, Inc., 2019)'
_computing_molecular_graphics 'shelXle (C.B. Huebschle, rev 958)'
_computing_structure_refinement 'SHELXL-2017/1 (Sheldrick, 2017)'
_computing_structure_solution 'SHELXT 2014/5 (Sheldrick, 2014)'
_diffrn_ambient_temperature 273.(2)
_diffrn_detector_area_resol_mean 8.3333
_diffrn_measured_fraction_theta_full 0.987
_diffrn_measured_fraction_theta_max 0.987
_diffrn_measurement_device_type 'Bruker APEX-II CCD'
_diffrn_measurement_method '\f and \w scans'
_diffrn_radiation_type CuK\a
_diffrn_radiation_wavelength 1.54178
_diffrn_reflns_av_R_equivalents 0.0476
_diffrn_reflns_av_unetI/netI 0.0473
_diffrn_reflns_limit_h_max 9
_diffrn_reflns_limit_h_min -6
_diffrn_reflns_limit_k_max 26
_diffrn_reflns_limit_k_min -26
_diffrn_reflns_limit_l_max 16
_diffrn_reflns_limit_l_min -16
_diffrn_reflns_number 16857
_diffrn_reflns_theta_full 66.55
_diffrn_reflns_theta_max 66.55
_diffrn_reflns_theta_min 3.65
_exptl_absorpt_coefficient_mu 0.549
_exptl_absorpt_correction_T_max 0.96
_exptl_absorpt_correction_T_min 0.64
_exptl_absorpt_correction_type multi-scan
_exptl_absorpt_process_details
;
SADABS-2016/2 - Bruker AXS area detector scaling and absorption correction
;
_exptl_crystal_colour colourless
_exptl_crystal_density_diffrn 1.277
_exptl_crystal_density_method 'not measured'
_exptl_crystal_description Block
_exptl_crystal_F_000 1064
_exptl_crystal_size_max 0.250
_exptl_crystal_size_mid 0.170
_exptl_crystal_size_min 0.080
_refine_diff_density_max 0.517
_refine_diff_density_min -0.275
_refine_ls_extinction_method none
_refine_ls_goodness_of_fit_ref 2.981
_refine_ls_hydrogen_treatment mixed
_refine_ls_matrix_type full
_refine_ls_number_parameters 421
_refine_ls_number_reflns 4594
_refine_ls_number_restraints 0
_refine_ls_restrained_S_all 2.981
_refine_ls_R_factor_all 0.0763
_refine_ls_R_factor_gt 0.0694
_refine_ls_shift/su_max 0.000
_refine_ls_shift/su_mean 0.000
_refine_ls_structure_factor_coef Fsqd
_refine_ls_weighting_details 'w=1/[\s^2^(Fo^2^)] where P=(Fo^2^+2Fc^2^)/3'
_refine_ls_weighting_scheme calc
_refine_ls_wR_factor_gt 0.1456
_refine_ls_wR_factor_ref 0.1479
_reflns_number_gt 3958
_reflns_number_total 4594
_reflns_threshold_expression 'I > 2\s(I)'
_cod_data_source_file d1py00193k2.cif
_cod_data_source_block Guest_MNB_235_071020
_cod_depositor_comments
;
The following automatic conversions were performed:

data item '_exptl_absorpt_correction_type' value 'Multi-Scan' was
changed to 'multi-scan' in accordance with the
/home/data/users/saulius/crontab/automatic-downloads/rss-feeds/RSC/lib/dictionaries/cif_core.dic
dictionary named 'cif_core.dic' version 2.4.2 last updated on
2011-04-26.

Automatic conversion script
Id: cif_fix_values 7556 2019-12-06 15:28:31Z antanas 

 Adding full bibliography for 1561104--1561105.cif.
;
_cod_database_code 1561104

loop_
_space_group_symop_operation_xyz
'x, y, z'
'-x+1/2, y+1/2, -z+1/2'
'-x, -y, -z'
'x-1/2, -y-1/2, z-1/2'

loop_
_atom_site_type_symbol
_atom_site_label
_atom_site_fract_x
_atom_site_fract_y
_atom_site_fract_z
_atom_site_U_iso_or_equiv
_atom_site_adp_type
_atom_site_calc_flag
_atom_site_refinement_flags_adp
_atom_site_refinement_flags_occupancy
_atom_site_refinement_flags_posn
_atom_site_occupancy
_atom_site_disorder_assembly
_atom_site_disorder_group
C C1 0.7240(3) 1.07489(11) 0.61059(18) 0.0660(7) Uani d . . . 1 . .
H H1 0.749055 1.114955 0.609201 0.079 Uiso calc U . R 1 . .
C C2 0.8492(3) 1.03310(12) 0.6006(2) 0.0657(7) Uani d . . . 1 . .
H H2 0.957317 1.045724 0.593937 0.079 Uiso calc U . R 1 . .
C C3 0.8152(3) 0.97392(11) 0.60046(19) 0.0560(6) Uani d . . . 1 . .
H H3 0.907(3) 0.9445(12) 0.595(2) 0.080(8) Uiso d . . . 1 . .
C C4 0.6509(2) 0.95429(9) 0.61019(14) 0.0418(5) Uani d . . . 1 . .
C C5 0.5245(2) 0.99595(9) 0.62319(14) 0.0441(5) Uani d . . . 1 . .
C C6 0.5660(3) 1.05717(10) 0.62230(16) 0.0562(6) Uani d . . . 1 . .
H H6 0.483823 1.085289 0.629846 0.067 Uiso calc U . R 1 . .
C C7 0.3620(2) 0.97545(10) 0.63548(16) 0.0461(5) Uani d . . . 1 . .
H H7 0.273(3) 1.0024(11) 0.6425(18) 0.062(7) Uiso d . . . 1 . .
C C8 0.3279(2) 0.91653(10) 0.63400(15) 0.0453(5) Uani d . . . 1 . .
H H8 0.208(2) 0.9018(9) 0.6437(14) 0.046(5) Uiso d . . . 1 . .
C C9 0.4522(2) 0.87387(9) 0.61852(13) 0.0378(4) Uani d . . . 1 . .
C C12 0.4757(2) 0.77814(10) 0.53354(15) 0.0420(5) Uani d . . . 1 . .
H H12 0.535(3) 0.7998(11) 0.4856(18) 0.061(7) Uiso d . . . 1 . .
C C11 0.41535(19) 0.80981(9) 0.61028(13) 0.0351(4) Uani d . . . 1 . .
C C10 0.6107(2) 0.89356(9) 0.60717(14) 0.0409(5) Uani d . . . 1 . .
H H10 0.703(2) 0.8644(9) 0.6004(14) 0.041(5) Uiso d . . . 1 . .
C C13 0.4533(2) 0.71847(10) 0.52546(15) 0.0427(5) Uani d . . . 1 . .
H H13 0.490(3) 0.6971(10) 0.4720(17) 0.052(6) Uiso d . . . 1 . .
C C14 0.3665(2) 0.68584(9) 0.59225(13) 0.0353(4) Uani d . . . 1 . .
C C15 0.30675(17) 0.71701(8) 0.66886(12) 0.0301(4) Uani d . . . 1 . .
C C16 0.32999(17) 0.77787(8) 0.67785(12) 0.0294(4) Uani d . . . 1 . .
C C17 0.2575(2) 0.80228(9) 0.76797(12) 0.0323(4) Uani d . . . 1 . .
H H17 0.279(2) 0.8429(10) 0.7767(14) 0.037(5) Uiso d . . . 1 . .
C C18 0.07487(18) 0.78649(9) 0.76455(12) 0.0331(4) Uani d . . . 1 . .
C C19 -0.0561(2) 0.82511(11) 0.77137(14) 0.0438(5) Uani d . . . 1 . .
H H19 -0.034(3) 0.8690(11) 0.7793(15) 0.051(6) Uiso d . . . 1 . .
C C20 -0.2156(2) 0.80243(12) 0.76795(15) 0.0525(6) Uani d . . . 1 . .
H H20 -0.304944 0.827715 0.774115 0.063 Uiso calc U . R 1 . .
C C21 -0.2414(2) 0.74315(12) 0.75558(17) 0.0513(6) Uani d . . . 1 . .
H H21 -0.351(3) 0.7273(10) 0.7540(17) 0.061(7) Uiso d . . . 1 . .
C C22 -0.1100(2) 0.70414(10) 0.74837(14) 0.0439(5) Uani d . . . 1 . .
H H22 -0.128514 0.663948 0.739947 0.053 Uiso calc U . R 1 . .
C C23 0.04881(19) 0.72601(9) 0.75392(12) 0.0332(4) Uani d . . . 1 . .
C C24 0.20740(19) 0.69048(9) 0.74876(13) 0.0319(4) Uani d . . . 1 . .
H H24 0.182(2) 0.6496(9) 0.7390(13) 0.030(5) Uiso d . . . 1 . .
C C25 0.30497(18) 0.70515(9) 0.83694(13) 0.0341(4) Uani d . . . 1 . .
C C26 0.3661(2) 0.66530(10) 0.90168(15) 0.0445(5) Uani d . . . 1 . .
H H26 0.346891 0.625048 0.894592 0.053 Uiso calc U . R 1 . .
C C27 0.4566(2) 0.68625(12) 0.97736(16) 0.0554(6) Uani d . . . 1 . .
H H27 0.499205 0.659804 1.021019 0.066 Uiso calc U . R 1 . .
C C28 0.4839(2) 0.74623(12) 0.98843(16) 0.0538(7) Uani d . . . 1 . .
H H28 0.543666 0.759884 1.039764 0.065 Uiso calc U . R 1 . .
C C29 0.4219(2) 0.78630(11) 0.92272(14) 0.0457(5) Uani d . . . 1 . .
H H29 0.427(3) 0.8287(10) 0.9281(16) 0.053(7) Uiso d . . . 1 . .
C C30 0.33226(18) 0.76557(9) 0.84732(13) 0.0348(4) Uani d . . . 1 . .
C C31 0.3385(2) 0.62157(9) 0.57806(13) 0.0378(5) Uani d . . . 1 . .
C C32 0.2657(2) 0.60170(9) 0.49750(14) 0.0412(5) Uani d . . . 1 . .
H H32 0.229(2) 0.6316(10) 0.4479(15) 0.047(6) Uiso d . . . 1 . .
C C33 0.2422(2) 0.54051(10) 0.47949(15) 0.0444(5) Uani d . . . 1 . .
C C34 0.1637(3) 0.52019(12) 0.39675(18) 0.0585(6) Uani d . . . 1 . .
H H34 0.129(3) 0.5487(11) 0.3538(19) 0.062(7) Uiso d . . . 1 . .
C C35 0.1465(3) 0.46105(12) 0.38203(19) 0.0683(7) Uani d . . . 1 . .
H H35 0.095125 0.447962 0.3275 0.082 Uiso calc U . R 1 . .
C C36 0.2037(3) 0.41974(11) 0.44655(19) 0.0681(7) Uani d . . . 1 . .
H H36 0.191754 0.3796 0.434481 0.082 Uiso calc U . R 1 . .
C C37 0.2772(3) 0.43803(10) 0.52723(18) 0.0594(6) Uani d . . . 1 . .
H H37 0.314147 0.41018 0.570332 0.071 Uiso calc U . R 1 . .
C C38 0.2981(2) 0.49916(9) 0.54656(15) 0.0462(5) Uani d . . . 1 . .
C C39 0.3735(3) 0.52052(10) 0.62952(16) 0.0476(5) Uani d . . . 1 . .
H H39 0.413(3) 0.4916(11) 0.6755(19) 0.069(7) Uiso d . . . 1 . .
C C40 0.3918(3) 0.57952(10) 0.64489(15) 0.0462(5) Uani d . . . 1 . .
H H40 0.449(3) 0.5931(10) 0.7056(17) 0.058(6) Uiso d . . . 1 . .

loop_
_atom_site_aniso_label
_atom_site_aniso_U_11
_atom_site_aniso_U_22
_atom_site_aniso_U_33
_atom_site_aniso_U_12
_atom_site_aniso_U_13
_atom_site_aniso_U_23
C1 0.0877(16) 0.0482(14) 0.0626(16) -0.0191(13) 0.0174(13) -0.0042(12)
C2 0.0628(12) 0.0561(16) 0.0783(19) -0.0177(12) 0.0103(13) -0.0044(13)
C3 0.0481(10) 0.0520(14) 0.0680(16) -0.0074(10) 0.0086(11) 0.0008(12)
C4 0.0439(9) 0.0436(12) 0.0379(11) -0.0023(9) 0.0029(8) 0.0045(9)
C5 0.0524(10) 0.0440(12) 0.0360(11) 0.0017(9) 0.0052(9) 0.0014(9)
C6 0.0769(14) 0.0414(13) 0.0505(13) 0.0022(11) 0.0111(11) -0.0005(10)
C7 0.0474(10) 0.0422(12) 0.0489(13) 0.0103(9) 0.0053(9) 0.0015(10)
C8 0.0385(9) 0.0483(13) 0.0492(12) 0.0033(9) 0.0058(9) 0.0029(10)
C9 0.0375(8) 0.0424(12) 0.0337(10) 0.0010(8) 0.0020(8) 0.0043(8)
C12 0.0446(9) 0.0479(13) 0.0337(11) -0.0068(9) 0.0129(8) 0.0008(9)
C11 0.0317(7) 0.0416(11) 0.0322(10) -0.0013(8) 0.0055(7) 0.0018(8)
C10 0.0383(9) 0.0417(11) 0.0427(11) 0.0017(9) 0.0032(8) 0.0055(9)
C13 0.0470(9) 0.0504(13) 0.0308(10) -0.0015(9) 0.0122(8) -0.0063(9)
C14 0.0340(8) 0.0416(11) 0.0302(9) 0.0014(8) 0.0019(7) -0.0033(8)
C15 0.0240(6) 0.0386(10) 0.0278(9) 0.0015(7) 0.0007(7) -0.0003(8)
C16 0.0230(6) 0.0366(10) 0.0285(9) 0.0004(7) 0.0004(7) -0.0016(7)
C17 0.0326(8) 0.0341(10) 0.0303(10) -0.0001(8) 0.0045(7) -0.0032(8)
C18 0.0269(7) 0.0485(12) 0.0238(9) 0.0069(7) 0.0023(7) 0.0038(8)
C19 0.0408(9) 0.0560(14) 0.0345(11) 0.0135(9) 0.0037(8) 0.0054(10)
C20 0.0316(8) 0.0779(18) 0.0479(13) 0.0204(10) 0.0021(8) 0.0064(12)
C21 0.0218(8) 0.0803(18) 0.0518(14) 0.0026(9) -0.0007(8) 0.0024(12)
C22 0.0355(8) 0.0578(14) 0.0383(11) -0.0047(9) 0.0000(8) -0.0005(10)
C23 0.0270(7) 0.0497(12) 0.0230(9) -0.0015(8) 0.0027(7) 0.0001(8)
C24 0.0314(7) 0.0335(10) 0.0310(9) -0.0003(7) 0.0040(7) 0.0002(8)
C25 0.0234(7) 0.0483(12) 0.0308(10) 0.0059(7) 0.0047(7) 0.0039(8)
C26 0.0353(8) 0.0555(13) 0.0428(11) 0.0088(9) 0.0036(8) 0.0104(10)
C27 0.0402(9) 0.0819(19) 0.0440(13) 0.0069(11) -0.0065(9) 0.0145(12)
C28 0.0398(9) 0.088(2) 0.0329(12) -0.0014(10) -0.0121(9) -0.0015(11)
C29 0.0368(8) 0.0627(15) 0.0376(11) -0.0035(10) 0.0011(8) -0.0096(11)
C30 0.0219(7) 0.0552(12) 0.0276(10) -0.0009(8) 0.0046(7) -0.0027(9)
C31 0.0349(8) 0.0442(12) 0.0345(10) 0.0047(8) 0.0055(7) -0.0036(8)
C32 0.0413(9) 0.0435(12) 0.0388(11) 0.0045(9) 0.0004(8) -0.0019(9)
C33 0.0438(9) 0.0472(12) 0.0423(11) 0.0003(9) 0.0051(9) -0.0062(10)
C34 0.0671(13) 0.0576(15) 0.0508(14) -0.0037(12) -0.0054(12) -0.0103(12)
C35 0.0868(16) 0.0627(17) 0.0555(15) -0.0107(14) -0.0012(13) -0.0177(13)
C36 0.0912(16) 0.0472(15) 0.0661(17) -0.0158(13) 0.0178(14) -0.0149(13)
C37 0.0755(13) 0.0433(13) 0.0597(15) -0.0006(11) 0.0178(12) 0.0014(11)
C38 0.0496(10) 0.0433(12) 0.0459(12) -0.0003(9) 0.0123(9) -0.0026(10)
C39 0.0589(11) 0.0430(12) 0.0412(12) 0.0077(10) 0.0049(10) 0.0047(10)
C40 0.0555(10) 0.0463(13) 0.0367(11) 0.0045(10) 0.0021(9) -0.0011(10)

loop_
_atom_type_symbol
_atom_type_description
_atom_type_scat_dispersion_real
_atom_type_scat_dispersion_imag
_atom_type_scat_source
C C 0.0181 0.0091 'International Tables Vol C Tables 4.2.6.8 and 6.1.1.4'
H H 0.0000 0.0000 'International Tables Vol C Tables 4.2.6.8 and 6.1.1.4'

loop_
_geom_angle_atom_site_label_1
_geom_angle_atom_site_label_2
_geom_angle_atom_site_label_3
_geom_angle_site_symmetry_1
_geom_angle_site_symmetry_3
_geom_angle
_geom_angle_publ_flag
C6 C1 C2 . . 120.2(2) ?
C6 C1 H1 . . 119.9 ?
C2 C1 H1 . . 119.9 ?
C3 C2 C1 . . 121.1(2) ?
C3 C2 H2 . . 119.5 ?
C1 C2 H2 . . 119.5 ?
C2 C3 C4 . . 119.9(2) ?
C2 C3 H3 . . 119.9(16) ?
C4 C3 H3 . . 120.2(16) ?
C3 C4 C10 . . 121.32(19) ?
C3 C4 C5 . . 119.5(2) ?
C10 C4 C5 . . 119.16(17) ?
C7 C5 C4 . . 118.71(19) ?
C7 C5 C6 . . 122.8(2) ?
C4 C5 C6 . . 118.47(19) ?
C1 C6 C5 . . 120.8(2) ?
C1 C6 H6 . . 119.6 ?
C5 C6 H6 . . 119.6 ?
C8 C7 C5 . . 120.66(19) ?
C8 C7 H7 . . 118.3(14) ?
C5 C7 H7 . . 121.0(14) ?
C7 C8 C9 . . 121.65(18) ?
C7 C8 H8 . . 120.0(12) ?
C9 C8 H8 . . 118.3(12) ?
C10 C9 C8 . . 117.92(19) ?
C10 C9 C11 . . 119.73(17) ?
C8 C9 C11 . . 122.30(16) ?
C13 C12 C11 . . 121.54(18) ?
C13 C12 H12 . . 120.2(15) ?
C11 C12 H12 . . 118.2(15) ?
C16 C11 C12 . . 117.20(18) ?
C16 C11 C9 . . 123.46(17) ?
C12 C11 C9 . . 119.26(16) ?
C9 C10 C4 . . 121.87(18) ?
C9 C10 H10 . . 119.9(12) ?
C4 C10 H10 . . 118.1(12) ?
C12 C13 C14 . . 121.96(18) ?
C12 C13 H13 . . 121.8(14) ?
C14 C13 H13 . . 116.2(14) ?
C15 C14 C13 . . 116.78(18) ?
C15 C14 C31 . . 123.26(17) ?
C13 C14 C31 . . 119.94(17) ?
C16 C15 C14 . . 121.57(16) ?
C16 C15 C24 . . 112.98(14) ?
C14 C15 C24 . . 125.43(17) ?
C15 C16 C11 . . 120.95(16) ?
C15 C16 C17 . . 112.44(14) ?
C11 C16 C17 . . 126.59(17) ?
C18 C17 C16 . . 105.76(14) ?
C18 C17 C30 . . 106.00(14) ?
C16 C17 C30 . . 106.10(14) ?
C18 C17 H17 . . 114.5(11) ?
C16 C17 H17 . . 112.9(12) ?
C30 C17 H17 . . 111.0(12) ?
C19 C18 C23 . . 120.86(17) ?
C19 C18 C17 . . 126.81(19) ?
C23 C18 C17 . . 112.33(15) ?
C18 C19 C20 . . 118.8(2) ?
C18 C19 H19 . . 119.4(12) ?
C20 C19 H19 . . 121.8(12) ?
C21 C20 C19 . . 120.43(19) ?
C21 C20 H20 . . 119.8 ?
C19 C20 H20 . . 119.8 ?
C20 C21 C22 . . 121.02(18) ?
C20 C21 H21 . . 120.7(15) ?
C22 C21 H21 . . 118.3(15) ?
C21 C22 C23 . . 119.0(2) ?
C21 C22 H22 . . 120.5 ?
C23 C22 H22 . . 120.5 ?
C18 C23 C22 . . 119.90(17) ?
C18 C23 C24 . . 113.38(14) ?
C22 C23 C24 . . 126.73(19) ?
C25 C24 C23 . . 106.20(14) ?
C25 C24 C15 . . 105.08(13) ?
C23 C24 C15 . . 106.42(14) ?
C25 C24 H24 . . 116.2(11) ?
C23 C24 H24 . . 109.6(10) ?
C15 C24 H24 . . 112.7(11) ?
C26 C25 C30 . . 120.90(17) ?
C26 C25 C24 . . 126.51(19) ?
C30 C25 C24 . . 112.58(15) ?
C25 C26 C27 . . 119.0(2) ?
C25 C26 H26 . . 120.5 ?
C27 C26 H26 . . 120.5 ?
C28 C27 C26 . . 120.5(2) ?
C28 C27 H27 . . 119.7 ?
C26 C27 H27 . . 119.7 ?
C27 C28 C29 . . 120.22(19) ?
C27 C28 H28 . . 119.9 ?
C29 C28 H28 . . 119.9 ?
C30 C29 C28 . . 119.4(2) ?
C30 C29 H29 . . 115.2(14) ?
C28 C29 H29 . . 125.2(14) ?
C29 C30 C25 . . 120.00(18) ?
C29 C30 C17 . . 126.9(2) ?
C25 C30 C17 . . 113.13(15) ?
C32 C31 C40 . . 118.43(19) ?
C32 C31 C14 . . 120.11(17) ?
C40 C31 C14 . . 121.41(17) ?
C31 C32 C33 . . 122.00(19) ?
C31 C32 H32 . . 119.3(12) ?
C33 C32 H32 . . 118.7(12) ?
C34 C33 C38 . . 119.5(2) ?
C34 C33 C32 . . 121.8(2) ?
C38 C33 C32 . . 118.73(18) ?
C35 C34 C33 . . 119.6(2) ?
C35 C34 H34 . . 123.2(16) ?
C33 C34 H34 . . 117.2(16) ?
C34 C35 C36 . . 121.6(2) ?
C34 C35 H35 . . 119.2 ?
C36 C35 H35 . . 119.2 ?
C37 C36 C35 . . 120.0(2) ?
C37 C36 H36 . . 120.0 ?
C35 C36 H36 . . 120.0 ?
C36 C37 C38 . . 120.8(2) ?
C36 C37 H37 . . 119.6 ?
C38 C37 H37 . . 119.6 ?
C33 C38 C39 . . 118.50(19) ?
C33 C38 C37 . . 118.4(2) ?
C39 C38 C37 . . 123.1(2) ?
C40 C39 C38 . . 121.1(2) ?
C40 C39 H39 . . 120.7(15) ?
C38 C39 H39 . . 118.2(15) ?
C39 C40 C31 . . 121.3(2) ?
C39 C40 H40 . . 118.5(13) ?
C31 C40 H40 . . 120.2(13) ?

loop_
_geom_bond_atom_site_label_1
_geom_bond_atom_site_label_2
_geom_bond_site_symmetry_2
_geom_bond_distance
_geom_bond_publ_flag
C1 C6 . 1.358(4) ?
C1 C2 . 1.398(4) ?
C1 H1 . 0.93 ?
C2 C3 . 1.368(3) ?
C2 H2 . 0.93 ?
C3 C4 . 1.416(3) ?
C3 H3 . 1.00(3) ?
C4 C10 . 1.414(3) ?
C4 C5 . 1.408(3) ?
C5 C7 . 1.413(3) ?
C5 C6 . 1.426(3) ?
C6 H6 . 0.93 ?
C7 C8 . 1.363(3) ?
C7 H7 . 0.95(2) ?
C8 C9 . 1.417(3) ?
C8 H8 . 1.04(2) ?
C9 C10 . 1.375(3) ?
C9 C11 . 1.485(3) ?
C12 C13 . 1.368(3) ?
C12 C11 . 1.405(3) ?
C12 H12 . 0.98(3) ?
C11 C16 . 1.398(3) ?
C10 H10 . 1.00(2) ?
C13 C14 . 1.404(3) ?
C13 H13 . 0.96(3) ?
C14 C15 . 1.396(3) ?
C14 C31 . 1.487(3) ?
C15 C16 . 1.396(3) ?
C15 C24 . 1.530(2) ?
C16 C17 . 1.527(2) ?
C17 C18 . 1.527(2) ?
C17 C30 . 1.529(3) ?
C17 H17 . 0.94(2) ?
C18 C19 . 1.382(3) ?
C18 C23 . 1.394(3) ?
C19 C20 . 1.394(3) ?
C19 H19 . 1.02(2) ?
C20 C21 . 1.370(3) ?
C20 H20 . 0.93 ?
C21 C22 . 1.391(3) ?
C21 H21 . 0.96(2) ?
C22 C23 . 1.384(2) ?
C22 H22 . 0.93 ?
C23 C24 . 1.522(2) ?
C24 C25 . 1.521(2) ?
C24 H24 . 0.96(2) ?
C25 C26 . 1.382(3) ?
C25 C30 . 1.393(3) ?
C26 C27 . 1.387(3) ?
C26 H26 . 0.93 ?
C27 C28 . 1.385(3) ?
C27 H27 . 0.93 ?
C28 C29 . 1.397(3) ?
C28 H28 . 0.93 ?
C29 C30 . 1.378(3) ?
C29 H29 . 0.96(2) ?
C31 C32 . 1.367(3) ?
C31 C40 . 1.415(3) ?
C32 C33 . 1.422(3) ?
C32 H32 . 1.02(2) ?
C33 C34 . 1.416(3) ?
C33 C38 . 1.413(3) ?
C34 C35 . 1.363(4) ?
C34 H34 . 0.93(3) ?
C35 C36 . 1.391(4) ?
C35 H35 . 0.93 ?
C36 C37 . 1.359(4) ?
C36 H36 . 0.93 ?
C37 C38 . 1.421(3) ?
C37 H37 . 0.93 ?
C38 C39 . 1.416(3) ?
C39 C40 . 1.362(3) ?
C39 H39 . 0.98(3) ?
C40 H40 . 1.03(2) ?
